data_7201345
loop_
_publ_author_name
'Gao, Qiang'
'Wu, Ming-Yan'
'Huang, You-Gui'
'Chen, Lian'
'Wei, Wei'
'Zhang, Qing-Fu'
'Jiang, Fei-Long'
'Hong, Mao-Chun'

_publ_section_title
;
 Double-walled tubular metal--organic frameworks constructed from
 bi-strand helices
;
_journal_issue 9
_journal_name_full CrystEngComm
_journal_page_first 1831
_journal_paper_doi 10.1039/b909731g
_journal_volume 11
_journal_year 2009
_chemical_formula_moiety 'C16 H16 In2 O19 S2'
_chemical_formula_sum 'C16 H16 In2 O19 S2'
_chemical_formula_weight 806.05
_chemical_name_systematic
;
?
;
_space_group_IT_number 166
_symmetry_cell_setting trigonal
_symmetry_space_group_name_Hall '-R 3 2"'
_symmetry_space_group_name_H-M 'R -3 m :H'
_atom_sites_solution_hydrogens geom
_atom_sites_solution_primary direct
_atom_sites_solution_secondary difmap
_audit_creation_method SHELXL-97
_cell_angle_alpha 90.00
_cell_angle_beta 90.00
_cell_angle_gamma 120.00
_cell_formula_units_Z 18
_cell_length_a 27.652(5)
_cell_length_b 27.652(5)
_cell_length_c 20.028(9)
_cell_measurement_reflns_used 9073
_cell_measurement_temperature 293(2)
_cell_measurement_theta_max 27.4835
_cell_measurement_theta_min 2.2040
_cell_volume 13262(7)
_computing_cell_refinement CrystalClear
_computing_data_collection 'CrystalClear (Rigaku, 2000)'
_computing_data_reduction CrystalClear
_computing_molecular_graphics 'SHELXL-97 (Sheldrick, 1997)'
_computing_publication_material 'SHELXL-97 (Sheldrick, 1997)'
_computing_structure_refinement 'SHELXL-97 (Sheldrick, 1997)'
_computing_structure_solution 'SHELXS-97 (Sheldrick, 1990)'
_diffrn_ambient_temperature 293(2)
_diffrn_measured_fraction_theta_full 0.992
_diffrn_measured_fraction_theta_max 0.992
_diffrn_measurement_device_type 'Rigaku Mercury CCD area-detector'
_diffrn_measurement_method \w
_diffrn_radiation_monochromator graphite
_diffrn_radiation_source 'fine-focus sealed tube'
_diffrn_radiation_type MoK\a
_diffrn_radiation_wavelength 0.71073
_diffrn_reflns_av_R_equivalents 0.0384
_diffrn_reflns_av_sigmaI/netI 0.0281
_diffrn_reflns_limit_h_max 32
_diffrn_reflns_limit_h_min -31
_diffrn_reflns_limit_k_max 29
_diffrn_reflns_limit_k_min -32
_diffrn_reflns_limit_l_max 23
_diffrn_reflns_limit_l_min -21
_diffrn_reflns_number 28198
_diffrn_reflns_theta_full 24.99
_diffrn_reflns_theta_max 24.99
_diffrn_reflns_theta_min 2.20
_exptl_absorpt_coefficient_mu 1.783
_exptl_absorpt_correction_T_max 1.0000
_exptl_absorpt_correction_T_min 0.8750
_exptl_absorpt_correction_type multi-scan
_exptl_absorpt_process_details '(CrystalClear; Rigaku, 2000)'
_exptl_crystal_colour White
_exptl_crystal_density_diffrn 1.817
_exptl_crystal_density_method 'not measured'
_exptl_crystal_description Prism
_exptl_crystal_F_000 7092
_exptl_crystal_size_max 0.2000
_exptl_crystal_size_mid 0.1000
_exptl_crystal_size_min 0.0800
_refine_diff_density_max 2.108
_refine_diff_density_min -1.612
_refine_diff_density_rms 0.176
_refine_ls_extinction_method none
_refine_ls_goodness_of_fit_ref 1.074
_refine_ls_hydrogen_treatment constr
_refine_ls_matrix_type full
_refine_ls_number_parameters 216
_refine_ls_number_reflns 2760
_refine_ls_number_restraints 3
_refine_ls_restrained_S_all 1.080
_refine_ls_R_factor_all 0.0658
_refine_ls_R_factor_gt 0.0600
_refine_ls_shift/su_max 0.000
_refine_ls_shift/su_mean 0.000
_refine_ls_structure_factor_coef Fsqd
_refine_ls_weighting_details 'calc w=1/[\s^2^(Fo^2^)+(0.1173P)^2^+165.6475P] where P=(Fo^2^+2Fc^2^)/3'
_refine_ls_weighting_scheme calc
_refine_ls_wR_factor_gt 0.1757
_refine_ls_wR_factor_ref 0.1820
_reflns_number_gt 2479
_reflns_number_total 2760
_reflns_threshold_expression >2sigma(I)
_cod_data_source_file b909731g.txt
_cod_data_source_block d:\data\10-20-f\10-20-f\1a
_cod_depositor_comments
;
The following automatic conversions were performed:
'_exptl_absorpt_correction_type' value 'Multi-scan' changed to
'multi-scan' according to
'/home/saulius/struct/CIF-dictionaries/cif_core.dic' dictionary named
'cif_core.dic' version 2.4.1 from 2010-06-29.

Automatic conversion script
Id: cif_fix_enum 1527 2010-12-29 10:47:43Z saulius 
;
_cod_original_sg_symbol_H-M R-3m
_cod_database_code 7201345

loop_
_symmetry_equiv_pos_as_xyz
'x, y, z'
'-y, x-y, z'
'-x+y, -x, z'
'x-y, -y, -z'
'-x, -x+y, -z'
'y, x, -z'
'x+2/3, y+1/3, z+1/3'
'-y+2/3, x-y+1/3, z+1/3'
'-x+y+2/3, -x+1/3, z+1/3'
'x-y+2/3, -y+1/3, -z+1/3'
'-x+2/3, -x+y+1/3, -z+1/3'
'y+2/3, x+1/3, -z+1/3'
'x+1/3, y+2/3, z+2/3'
'-y+1/3, x-y+2/3, z+2/3'
'-x+y+1/3, -x+2/3, z+2/3'
'x-y+1/3, -y+2/3, -z+2/3'
'-x+1/3, -x+y+2/3, -z+2/3'
'y+1/3, x+2/3, -z+2/3'
'-x, -y, -z'
'y, -x+y, -z'
'x-y, x, -z'
'-x+y, y, z'
'x, x-y, z'
'-y, -x, z'
'-x+2/3, -y+1/3, -z+1/3'
'y+2/3, -x+y+1/3, -z+1/3'
'x-y+2/3, x+1/3, -z+1/3'
'-x+y+2/3, y+1/3, z+1/3'
'x+2/3, x-y+1/3, z+1/3'
'-y+2/3, -x+1/3, z+1/3'
'-x+1/3, -y+2/3, -z+2/3'
'y+1/3, -x+y+2/3, -z+2/3'
'x-y+1/3, x+2/3, -z+2/3'
'-x+y+1/3, y+2/3, z+2/3'
'x+1/3, x-y+2/3, z+2/3'
'-y+1/3, -x+2/3, z+2/3'

loop_
_atom_site_label
_atom_site_type_symbol
_atom_site_fract_x
_atom_site_fract_y
_atom_site_fract_z
_atom_site_U_iso_or_equiv
_atom_site_adp_type
_atom_site_occupancy
_atom_site_symmetry_multiplicity
_atom_site_calc_flag
_atom_site_refinement_flags
_atom_site_disorder_assembly
_atom_site_disorder_group
In1 In 0.68892(3) 0.68892(3) 0.5000 0.0301(3) Uani 1 2 d S . .
In2 In 0.63099(3) 0.6667 0.6667 0.0286(3) Uani 1 2 d S . .
S1 S 0.87472(9) 0.74944(19) 0.83776(16) 0.0629(11) Uani 1 2 d S . .
S2 S 0.58633(8) 0.41367(8) 0.41313(18) 0.0389(13) Uani 0.783(12) 2 d SP A 1
S21 S 0.6031(3) 0.3969(3) 0.4517(7) 0.0389(13) Uani 0.22 2 d SP A 2
OW1 O 0.73637(17) 0.26363(17) 0.4137(4) 0.050(2) Uani 1 2 d S . .
O1 O 0.5522(3) 0.6667 0.6667 0.061(2) Uani 1 2 d S . .
O2 O 0.7654(2) 0.7158(2) 0.5533(3) 0.0466(13) Uani 1 1 d . . .
O3 O 0.5867(2) 0.58799(19) 0.6167(2) 0.0346(11) Uani 1 1 d . . .
O4 O 0.6543(2) 0.7122(2) 0.5777(2) 0.0374(12) Uani 1 1 d . . .
O5 O 0.65299(18) 0.60344(19) 0.5422(2) 0.0310(11) Uani 1 1 d . . .
O6 O 0.7173(4) 0.6818(4) 0.6571(5) 0.026(3) Uani 0.462(14) 1 d PD . 1
O7 O 0.7825(6) 0.7645(7) 0.6099(8) 0.225(18) Uani 0.538(14) 1 d PD . 2
O8 O 0.725(2) 0.823(2) 0.5867(10) 0.26(3) Uani 0.50 1 d P . .
O11 O 0.6437(6) 0.4551(7) 0.4038(9) 0.069(4) Uani 0.50 1 d P . .
O12 O 0.5735(7) 0.3571(8) 0.4320(12) 0.101(7) Uani 0.50 1 d P . .
O13 O 0.5557(6) 0.4077(9) 0.3544(8) 0.119(8) Uani 0.50 1 d P . .
O21 O 0.8447(4) 0.6894(7) 0.8623(7) 0.180(10) Uani 1 2 d S . .
O22 O 0.9284(3) 0.7676(4) 0.8589(4) 0.098(3) Uani 1 1 d . . .
C1 C 0.8290(5) 0.7426(6) 0.7135(5) 0.088(4) Uani 1 1 d . . .
H1 H 0.8024 0.7474 0.7361 0.106 Uiso 1 1 calc R . .
C2 C 0.8728(2) 0.7457(5) 0.7480(6) 0.040(3) Uani 1 2 d S . .
C3 C 0.5957(3) 0.4921(3) 0.5025(4) 0.0418(19) Uani 1 1 d . A .
H3 H 0.6323 0.5136 0.4879 0.050 Uiso 1 1 calc R . .
C4 C 0.6072(3) 0.5725(3) 0.5711(3) 0.0267(14) Uani 1 1 d . . .
C5 C 0.5737(3) 0.5130(3) 0.5491(3) 0.0273(14) Uani 1 1 d . . .
C6 C 0.51979(18) 0.48021(18) 0.5724(4) 0.0237(18) Uani 1 2 d S . .
H6 H 0.5055 0.4945 0.6038 0.028 Uiso 1 2 calc SR . .
C7 C 0.8232(5) 0.7324(6) 0.6458(5) 0.086(4) Uani 1 1 d D . .
C8 C 0.5616(3) 0.4384(3) 0.4782(6) 0.046(3) Uani 1 2 d S . .
C9 C 0.8645(2) 0.7291(5) 0.6124(6) 0.044(3) Uani 1 2 d S . .
H9 H 0.8623 0.7245 0.5663 0.053 Uiso 1 2 calc SR . .
C11 C 0.7618(5) 0.7073(6) 0.6196(6) 0.094(4) Uiso 1 1 d D . .
H1A H 0.5478 0.6788 0.6315 0.113 Uiso 1 1 d R . .
H1B H 0.5187 0.6288 0.6684 0.113 Uiso 1 1 d R . .
H4 H 0.6353 0.7244 0.5616 0.113 Uiso 1 1 d R . .

loop_
_atom_site_aniso_label
_atom_site_aniso_U_11
_atom_site_aniso_U_22
_atom_site_aniso_U_33
_atom_site_aniso_U_23
_atom_site_aniso_U_13
_atom_site_aniso_U_12
In1 0.0306(4) 0.0306(4) 0.0254(4) -0.00248(13) 0.00248(13) 0.0125(3)
In2 0.0281(3) 0.0289(4) 0.0291(4) -0.0086(3) -0.00430(13) 0.0145(2)
S1 0.0557(13) 0.107(3) 0.0429(17) -0.0398(18) -0.0199(9) 0.0537(15)
S2 0.0294(15) 0.0294(15) 0.048(2) -0.0115(7) 0.0115(7) 0.0070(14)
S21 0.0294(15) 0.0294(15) 0.048(2) -0.0115(7) 0.0115(7) 0.0070(14)
OW1 0.023(2) 0.023(2) 0.078(6) -0.023(2) 0.023(2) -0.009(3)
O1 0.047(3) 0.080(7) 0.066(6) -0.010(5) -0.005(2) 0.040(3)
O2 0.052(3) 0.048(3) 0.037(3) -0.013(2) -0.018(3) 0.023(3)
O3 0.033(3) 0.026(2) 0.035(3) -0.008(2) 0.002(2) 0.008(2)
O4 0.044(3) 0.033(3) 0.035(3) -0.003(2) 0.009(2) 0.019(2)
O5 0.022(2) 0.023(2) 0.041(3) -0.001(2) 0.001(2) 0.0055(19)
O6 0.017(5) 0.036(8) 0.021(6) 0.000(5) 0.000(4) 0.010(5)
O7 0.073(11) 0.24(2) 0.103(13) 0.120(15) -0.075(10) -0.120(14)
O8 0.52(6) 0.50(6) 0.091(15) 0.03(2) 0.02(2) 0.50(6)
O11 0.030(7) 0.055(9) 0.097(12) -0.016(9) 0.012(7) 0.002(7)
O12 0.047(9) 0.084(13) 0.17(2) -0.058(13) 0.026(11) 0.033(10)
O13 0.061(9) 0.146(17) 0.082(11) -0.071(11) 0.008(8) 0.001(10)
O21 0.30(2) 0.104(12) 0.068(9) 0.008(8) 0.004(4) 0.052(6)
O22 0.068(5) 0.160(9) 0.058(4) -0.023(5) -0.017(4) 0.053(6)
C1 0.082(8) 0.180(13) 0.054(6) -0.061(7) -0.036(5) 0.104(9)
C2 0.031(4) 0.050(6) 0.047(6) -0.023(5) -0.011(3) 0.025(3)
C3 0.030(4) 0.033(4) 0.040(4) -0.012(3) 0.011(3) -0.002(3)
C4 0.030(4) 0.027(3) 0.022(3) -0.004(3) -0.006(3) 0.013(3)
C5 0.030(3) 0.026(3) 0.019(3) -0.002(3) -0.004(3) 0.009(3)
C6 0.027(3) 0.027(3) 0.019(4) -0.0008(17) 0.0008(17) 0.016(4)
C7 0.093(8) 0.168(12) 0.051(6) -0.050(7) -0.034(6) 0.106(9)
C8 0.034(4) 0.034(4) 0.049(6) -0.016(3) 0.016(3) 0.002(5)
C9 0.049(5) 0.047(6) 0.036(6) -0.010(5) -0.005(2) 0.023(3)

loop_
_atom_type_symbol
_atom_type_description
_atom_type_scat_dispersion_real
_atom_type_scat_dispersion_imag
_atom_type_scat_source
C C 0.0033 0.0016 'International Tables Vol C Tables 4.2.6.8 and 6.1.1.4'
H H 0.0000 0.0000 'International Tables Vol C Tables 4.2.6.8 and 6.1.1.4'
O O 0.0106 0.0060 'International Tables Vol C Tables 4.2.6.8 and 6.1.1.4'
S S 0.1246 0.1234 'International Tables Vol C Tables 4.2.6.8 and 6.1.1.4'
In In -0.7276 1.3100 'International Tables Vol C Tables 4.2.6.8 and 6.1.1.4'

loop_
_geom_angle_atom_site_label_1
_geom_angle_atom_site_label_2
_geom_angle_atom_site_label_3
_geom_angle
_geom_angle_site_symmetry_1
_geom_angle_site_symmetry_3
_geom_angle_publ_flag
O4 In1 O4 171.5(3) . 6_556 ?
O4 In1 O2 92.7(2) . . ?
O4 In1 O2 93.0(2) 6_556 . ?
O4 In1 O2 93.0(2) . 6_556 ?
O4 In1 O2 92.7(2) 6_556 6_556 ?
O2 In1 O2 96.3(3) . 6_556 ?
O4 In1 O5 82.66(19) . 6_556 ?
O4 In1 O5 90.88(19) 6_556 6_556 ?
O2 In1 O5 171.46(19) . 6_556 ?
O2 In1 O5 91.07(19) 6_556 6_556 ?
O4 In1 O5 90.88(19) . . ?
O4 In1 O5 82.66(19) 6_556 . ?
O2 In1 O5 91.07(19) . . ?
O2 In1 O5 171.46(19) 6_556 . ?
O5 In1 O5 81.9(2) 6_556 . ?
O4 In2 O4 179.2(3) 10_566 . ?
O4 In2 O3 93.53(19) 10_566 10_566 ?
O4 In2 O3 86.53(19) . 10_566 ?
O4 In2 O3 86.53(19) 10_566 . ?
O4 In2 O3 93.53(19) . . ?
O3 In2 O3 172.7(3) 10_566 . ?
O4 In2 O1 90.42(15) 10_566 . ?
O4 In2 O1 90.42(15) . . ?
O3 In2 O1 86.33(14) 10_566 . ?
O3 In2 O1 86.33(14) . . ?
O4 In2 O6 80.4(3) 10_566 10_566 ?
O4 In2 O6 98.8(3) . 10_566 ?
O3 In2 O6 99.6(3) 10_566 10_566 ?
O3 In2 O6 87.7(3) . 10_566 ?
O1 In2 O6 169.3(2) . 10_566 ?
O4 In2 O6 98.8(3) 10_566 . ?
O4 In2 O6 80.4(3) . . ?
O3 In2 O6 87.7(3) 10_566 . ?
O3 In2 O6 99.6(3) . . ?
O1 In2 O6 169.3(2) . . ?
O6 In2 O6 21.4(5) 10_566 . ?
O22 S1 O22 127.5(8) . 22_655 ?
O22 S1 O21 101.6(5) . . ?
O22 S1 O21 101.6(5) 22_655 . ?
O22 S1 C2 108.9(4) . . ?
O22 S1 C2 108.9(4) 22_655 . ?
O21 S1 C2 106.0(7) . . ?
O13 S2 O13 42.0(15) . 24_665 ?
O13 S2 O11 70.2(10) . 24_665 ?
O13 S2 O11 110.2(11) 24_665 24_665 ?
O13 S2 O11 110.2(11) . . ?
O13 S2 O11 70.2(10) 24_665 . ?
O11 S2 O11 145.5(15) 24_665 . ?
O13 S2 O12 138.3(11) . 24_665 ?
O13 S2 O12 106.2(12) 24_665 24_665 ?
O11 S2 O12 117.8(13) 24_665 24_665 ?
O11 S2 O12 38.8(8) . 24_665 ?
O13 S2 O12 106.2(12) . . ?
O13 S2 O12 138.3(11) 24_665 . ?
O11 S2 O12 38.8(8) 24_665 . ?
O11 S2 O12 117.8(13) . . ?
O12 S2 O12 81.5(15) 24_665 . ?
O13 S2 C8 109.6(9) . . ?
O13 S2 C8 109.6(9) 24_665 . ?
O11 S2 C8 106.0(7) 24_665 . ?
O11 S2 C8 106.0(7) . . ?
O12 S2 C8 106.8(8) 24_665 . ?
O12 S2 C8 106.8(8) . . ?
O12 S21 O12 128(2) 24_665 . ?
O12 S21 O11 30.2(14) 24_665 . ?
O12 S21 O11 124.3(17) . . ?
O12 S21 O11 124.3(17) 24_665 24_665 ?
O12 S21 O11 30.2(14) . 24_665 ?
O11 S21 O11 105.0(14) . 24_665 ?
O12 S21 C8 108.5(12) 24_665 . ?
O12 S21 C8 108.5(12) . . ?
O11 S21 C8 84.7(8) . . ?
O11 S21 C8 84.7(8) 24_665 . ?
In2 O1 H1A 110.8 . . ?
In2 O1 H1B 114.0 . . ?
H1A O1 H1B 102.2 . . ?
C11 O2 O7 55.0(6) . . ?
C11 O2 In1 117.2(6) . . ?
O7 O2 In1 117.3(8) . . ?
C4 O3 In2 124.1(4) . . ?
In2 O4 In1 120.0(3) . . ?
In2 O4 H4 121.0 . . ?
In1 O4 H4 108.7 . . ?
C4 O5 In1 131.4(4) . . ?
O6 O6 C11 133.0(11) 10_566 . ?
O6 O6 In2 79.3(2) 10_566 . ?
C11 O6 In2 141.9(8) . . ?
C11 O7 O2 51.7(10) . . ?
C11 O7 C7 54.5(9) . . ?
O2 O7 C7 82.6(12) . . ?
O12 O11 S2 72.9(16) 24_665 . ?
O12 O11 O13 123(2) 24_665 24_665 ?
S2 O11 O13 54.3(7) . 24_665 ?
O12 O11 S21 33.8(14) 24_665 . ?
S2 O11 S21 40.1(6) . . ?
O13 O11 S21 93.7(9) 24_665 . ?
O11 O12 S21 116(3) 24_665 . ?
O11 O12 S2 68.4(17) 24_665 . ?
S21 O12 S2 49.0(12) . . ?
O13 O13 S2 69.0(8) 24_665 . ?
O13 O13 O11 121.8(8) 24_665 24_665 ?
S2 O13 O11 55.5(10) . 24_665 ?
C2 C1 C7 121.6(9) . . ?
C2 C1 H1 119.2 . . ?
C7 C1 H1 119.2 . . ?
C1 C2 C1 118.4(11) . 22_655 ?
C1 C2 S1 120.7(6) . . ?
C1 C2 S1 120.7(6) 22_655 . ?
C5 C3 C8 118.5(7) . . ?
C5 C3 H3 120.8 . . ?
C8 C3 H3 120.8 . . ?
O3 C4 O5 125.0(6) . . ?
O3 C4 C5 116.9(6) . . ?
O5 C4 C5 118.2(6) . . ?
C6 C5 C3 120.5(6) . . ?
C6 C5 C4 119.6(6) . . ?
C3 C5 C4 119.8(6) . . ?
C5 C6 C5 120.2(8) . 24_665 ?
C5 C6 H6 119.9 . . ?
C5 C6 H6 119.9 24_665 . ?
C9 C7 C1 118.6(9) . . ?
C9 C7 C11 124.3(9) . . ?
C1 C7 C11 114.2(10) . . ?
C9 C7 O7 124.1(11) . . ?
C1 C7 O7 108.4(10) . . ?
C11 C7 O7 46.7(5) . . ?
C3 C8 C3 121.7(10) . 24_665 ?
C3 C8 S2 119.2(5) . . ?
C3 C8 S2 119.2(5) 24_665 . ?
C3 C8 S21 114.7(6) . . ?
C3 C8 S21 114.7(6) 24_665 . ?
S2 C8 S21 32.8(5) . . ?
C7 C9 C7 121.0(11) . 22_655 ?
C7 C9 H9 119.5 . . ?
C7 C9 H9 119.5 22_655 . ?
O6 C11 O2 129.0(11) . . ?
O6 C11 O7 115.5(13) . . ?
O2 C11 O7 73.3(11) . . ?
O6 C11 C7 124.4(11) . . ?
O2 C11 C7 106.5(9) . . ?
O7 C11 C7 78.8(11) . . ?

loop_
_geom_bond_atom_site_label_1
_geom_bond_atom_site_label_2
_geom_bond_distance
_geom_bond_site_symmetry_2
_geom_bond_publ_flag
In1 O4 2.090(5) . ?
In1 O4 2.090(5) 6_556 ?
In1 O2 2.144(5) . ?
In1 O2 2.144(5) 6_556 ?
In1 O5 2.222(5) 6_556 ?
In1 O5 2.222(5) . ?
In2 O4 2.090(5) 10_566 ?
In2 O4 2.090(5) . ?
In2 O3 2.138(4) 10_566 ?
In2 O3 2.138(4) . ?
In2 O1 2.179(8) . ?
In2 O6 2.215(9) 10_566 ?
In2 O6 2.215(9) . ?
S1 O22 1.374(8) . ?
S1 O22 1.374(8) 22_655 ?
S1 O21 1.520(17) . ?
S1 C2 1.800(12) . ?
S2 O13 1.410(19) . ?
S2 O13 1.410(19) 24_665 ?
S2 O11 1.430(13) 24_665 ?
S2 O11 1.430(13) . ?
S2 O12 1.47(2) 24_665 ?
S2 O12 1.47(2) . ?
S2 C8 1.761(11) . ?
S21 O12 1.066(18) 24_665 ?
S21 O12 1.066(18) . ?
S21 O11 1.721(19) . ?
S21 O11 1.721(19) 24_665 ?
S21 C8 2.056(18) . ?
O1 H1A 0.8152 . ?
O1 H1B 0.9918 . ?
O2 C11 1.342(13) . ?
O2 O7 1.64(2) . ?
O3 C4 1.259(8) . ?
O4 H4 0.8197 . ?
O5 C4 1.259(8) . ?
O6 O6 0.821(17) 10_566 ?
O6 C11 1.308(13) . ?
O7 C11 1.402(17) . ?
O7 C7 1.89(2) . ?
O11 O12 0.96(2) 24_665 ?
O11 O13 1.63(3) 24_665 ?
O12 O11 0.96(2) 24_665 ?
O13 O13 1.01(3) 24_665 ?
O13 O11 1.63(3) 24_665 ?
C1 C2 1.360(11) . ?
C1 C7 1.377(13) . ?
C1 H1 0.9300 . ?
C2 C1 1.360(11) 22_655 ?
C3 C5 1.386(10) . ?
C3 C8 1.390(9) . ?
C3 H3 0.9300 . ?
C4 C5 1.495(9) . ?
C5 C6 1.383(8) . ?
C6 C5 1.383(8) 24_665 ?
C6 H6 0.9300 . ?
C7 C9 1.367(11) . ?
C7 C11 1.568(13) . ?
C8 C3 1.390(9) 24_665 ?
C9 C7 1.367(11) 22_655 ?
C9 H9 0.9300 . ?

loop_
_geom_hbond_atom_site_label_D
_geom_hbond_atom_site_label_H
_geom_hbond_atom_site_label_A
_geom_hbond_distance_DH
_geom_hbond_distance_HA
_geom_hbond_distance_DA
_geom_hbond_angle_DHA
_geom_hbond_site_symmetry_A
O1 H1A O11 0.82 2.35 2.81(2) 116.5 6_556
O1 H1B O13 0.99 2.74 3.645(19) 152.0 6_556
O4 H4 O22 0.82 2.26 3.063(12) 166.3 36_664
